data_2204831
loop_
_publ_author_name
'Iain D.H. Oswald'
'W. D. Sam Motherwell'
'Simon Parsons'

_publ_section_title
;
 A 1:2 co-crystal of isonicotinamide and propionic acid
;
_journal_issue 12
_journal_name_full 'Acta Crystallographica Section E'
_journal_page_first o2380
_journal_page_last o2383
_journal_paper_doi 10.1107/S1600536804028776
_journal_volume 60
_journal_year 2004
_chemical_formula_iupac 'C6 H6 N2 O, 2C3 H6 O2'
_chemical_formula_moiety 'C6 H6 N2 O, 2C3 H6 O2'
_chemical_formula_sum 'C12 H18 N2 O5'
_chemical_formula_weight 270.28
_chemical_name_common 'Isonicotinamide--propionic acid (1:2)'
_chemical_name_systematic
;
Isonicotinamide--propionic acid (1:2)
;
_space_group_IT_number 2
_symmetry_cell_setting triclinic
_symmetry_space_group_name_Hall '-P 1'
_symmetry_space_group_name_H-M 'P -1'
_atom_sites_solution_hydrogens geom
_atom_sites_solution_primary direct
_atom_sites_solution_secondary difmap
_audit_creation_method SHELXL-97
_cell_angle_alpha 103.203(6)
_cell_angle_beta 90.140(6)
_cell_angle_gamma 102.247(6)
_cell_formula_units_Z 4
_cell_length_a 10.038(3)
_cell_length_b 11.559(4)
_cell_length_c 12.740(4)
_cell_measurement_reflns_used 1107
_cell_measurement_temperature 150(2)
_cell_measurement_theta_max 22.2
_cell_measurement_theta_min 2.6
_cell_volume 1404.4(8)
_computing_cell_refinement SMART
_computing_data_collection 'SMART (Bruker, 2001)'
_computing_data_reduction 'SAINT (Bruker, 2003)'
_computing_molecular_graphics
;
SHELXTL, MERCURY (Taylor & Macrae, 2001) and DIAMOND (Crystal Impact, 2004)
;
_computing_publication_material
;
SHELXTL, EnCIFer (Allen et al., 2004) and PLATON (Spek, 2004),
as incorported in WinGX (Farrugia, 1999).
;
_computing_structure_refinement SHELXTL
_computing_structure_solution 'SHELXTL (Sheldrick, 2001)'
_diffrn_ambient_temperature 150(2)
_diffrn_measured_fraction_theta_full 0.979
_diffrn_measured_fraction_theta_max 0.875
_diffrn_measurement_device_type 'Bruker SMART CCD area-detector'
_diffrn_measurement_method '\f and \w'
_diffrn_radiation_monochromator graphite
_diffrn_radiation_source 'fine-focus sealed tube'
_diffrn_radiation_type MoK\a
_diffrn_radiation_wavelength 0.71073
_diffrn_reflns_av_R_equivalents 0.044
_diffrn_reflns_av_sigmaI/netI 0.092
_diffrn_reflns_limit_h_max 13
_diffrn_reflns_limit_h_min -13
_diffrn_reflns_limit_k_max 15
_diffrn_reflns_limit_k_min -15
_diffrn_reflns_limit_l_max 17
_diffrn_reflns_limit_l_min -17
_diffrn_reflns_number 12519
_diffrn_reflns_theta_full 25.2
_diffrn_reflns_theta_max 28.9
_diffrn_reflns_theta_min 1.6
_diffrn_standards_decay_% 0
_diffrn_standards_interval_count 0
_diffrn_standards_number 0
_exptl_absorpt_coefficient_mu 0.10
_exptl_absorpt_correction_T_max 1.000
_exptl_absorpt_correction_T_min 0.783
_exptl_absorpt_correction_type multi-scan
_exptl_absorpt_process_details '(SADABS; Sheldrick, 2004)'
_exptl_crystal_colour Colourless
_exptl_crystal_density_diffrn 1.278
_exptl_crystal_density_method 'not measured'
_exptl_crystal_description Lath
_exptl_crystal_F_000 576
_exptl_crystal_size_max 0.75
_exptl_crystal_size_mid 0.20
_exptl_crystal_size_min 0.08
_refine_diff_density_max 0.36
_refine_diff_density_min -0.21
_refine_ls_extinction_method none
_refine_ls_goodness_of_fit_ref 1.04
_refine_ls_hydrogen_treatment mixed
_refine_ls_matrix_type full
_refine_ls_number_parameters 379
_refine_ls_number_reflns 6498
_refine_ls_number_restraints 4
_refine_ls_restrained_S_all 1.04
_refine_ls_R_factor_all 0.174
_refine_ls_R_factor_gt 0.088
_refine_ls_shift/su_max 0.000
_refine_ls_shift/su_mean 0.000
_refine_ls_structure_factor_coef Fsqd
_refine_ls_weighting_details 'calc w = 1/[\s^2^(Fo^2^)+(0.0681P)^2^+0.3798P] where P = (Fo^2^+2Fc^2^)/3'
_refine_ls_weighting_scheme calc
_refine_ls_wR_factor_gt 0.164
_refine_ls_wR_factor_ref 0.198
_reflns_number_gt 3362
_reflns_number_total 6498
_reflns_threshold_expression I>2\s(I)
_cod_data_source_file ya6228.cif
_cod_data_source_block II
_cod_depositor_comments
;
The following automatic conversions were performed:
'_symmetry_cell_setting' value 'Triclinic' changed to 'triclinic'
according to '/home/saulius/struct/CIF-dictionaries/cif_core.dic'
dictionary named 'cif_core.dic' version 2.4.1 from
2010-06-29.

'_exptl_absorpt_correction_type' value 'Multi-scan' changed
to 'multi-scan' according to
'/home/saulius/struct/CIF-dictionaries/cif_core.dic' dictionary named
'cif_core.dic' version 2.4.1 from 2010-06-29.

Automatic conversion script
Id: cif_fix_enum 1527 2010-12-29 10:47:43Z saulius 

The following automatic conversions were performed:

'_symmetry_cell_setting' value 'Triclinic' changed to 'triclinic'
according to /home/saulius/struct/CIF-dictionaries/cif_core.dic
dictionary named 'cif_core.dic' version 2.4.1 from
2010-06-29.

'_exptl_absorpt_correction_type' value 'Multi-scan'
changed to 'multi-scan' according to
/home/saulius/struct/CIF-dictionaries/cif_core.dic dictionary named
'cif_core.dic' version 2.4.1 from 2010-06-29.

Automatic conversion script
Id: cif_fix_values 1715 2011-07-08 13:25:40Z adriana 
;
_cod_original_cell_volume 1404.5(8)
_cod_original_sg_symbol_Hall -P1
_cod_database_code 2204831
_cod_database_fobs_code 2204831

loop_
_symmetry_equiv_pos_as_xyz
'x, y, z'
'-x, -y, -z'

loop_
_atom_site_label
_atom_site_fract_x
_atom_site_fract_y
_atom_site_fract_z
_atom_site_U_iso_or_equiv
_atom_site_adp_type
_atom_site_calc_flag
_atom_site_refinement_flags
_atom_site_occupancy
_atom_site_type_symbol
N1A 0.0374(3) -0.1364(2) 0.5184(2) 0.0340(6) Uani d . 1 N
C2A 0.0899(3) -0.1354(3) 0.4224(3) 0.0399(9) Uani d . 1 C
H2A 0.0424 -0.1899 0.3598 0.048 Uiso calc R 1 H
C3A 0.2125(3) -0.0566(3) 0.4114(3) 0.0367(8) Uani d . 1 C
H3A 0.2482 -0.0576 0.3423 0.044 Uiso calc R 1 H
C4A 0.2807(3) 0.0225(3) 0.5023(2) 0.0307(7) Uani d . 1 C
C5A 0.2266(3) 0.0211(3) 0.6018(3) 0.0358(8) Uani d . 1 C
H5A 0.2724 0.0739 0.6659 0.043 Uiso calc R 1 H
C6A 0.1023(3) -0.0605(3) 0.6056(3) 0.0372(8) Uani d . 1 C
H6A 0.0635 -0.0610 0.6734 0.045 Uiso calc R 1 H
C7A 0.4134(3) 0.1076(3) 0.4875(3) 0.0300(7) Uani d . 1 C
O8A 0.4515(2) 0.1028(2) 0.39475(18) 0.0422(6) Uani d . 1 O
N9A 0.4801(3) 0.1821(3) 0.5743(2) 0.0400(7) Uani d D 1 N
H91A 0.559(4) 0.239(4) 0.561(4) 0.13(2) Uiso d D 1 H
H92A 0.448(4) 0.177(4) 0.641(2) 0.075(14) Uiso d D 1 H
N1B 0.6050(2) 1.1345(2) -0.0179(2) 0.0347(7) Uani d . 1 N
C2B 0.6559(3) 1.1321(3) 0.0769(3) 0.0363(8) Uani d . 1 C
H2B 0.6352 1.1865 0.1396 0.044 Uiso calc R 1 H
C3B 0.7394(3) 1.0525(3) 0.0886(3) 0.0372(8) Uani d . 1 C
H3B 0.7738 1.0521 0.1580 0.045 Uiso calc R 1 H
C4B 0.7705(3) 0.9749(3) -0.0022(2) 0.0318(8) Uani d . 1 C
C5B 0.7187(3) 0.9781(3) -0.1016(3) 0.0343(8) Uani d . 1 C
H5B 0.7395 0.9262 -0.1658 0.041 Uiso calc R 1 H
C6B 0.6340(3) 1.0601(3) -0.1058(3) 0.0358(8) Uani d . 1 C
H6B 0.5967 1.0620 -0.1738 0.043 Uiso calc R 1 H
C7B 0.8617(3) 0.8898(3) 0.0125(3) 0.0315(8) Uani d . 1 C
O8B 0.9029(2) 0.8942(2) 0.10510(18) 0.0435(6) Uani d . 1 O
N9B 0.8926(3) 0.8168(3) -0.0743(2) 0.0402(7) Uani d D 1 N
H91B 0.943(4) 0.761(3) -0.064(3) 0.079(14) Uiso d D 1 H
H92B 0.855(3) 0.817(3) -0.141(2) 0.059(11) Uiso d D 1 H
C1S 0.7475(3) 0.3193(3) 0.4192(3) 0.0380(8) Uani d . 1 C
O2S 0.7115(3) 0.3378(2) 0.5096(2) 0.0546(7) Uani d . 1 O
O3S 0.6802(3) 0.2306(2) 0.34051(19) 0.0442(7) Uani d . 1 O
H3S 0.618(4) 0.189(3) 0.361(3) 0.052(13) Uiso d . 1 H
C4S 0.8744(4) 0.3943(3) 0.3861(3) 0.0473(9) Uani d . 1 C
H4S1 0.8645 0.4799 0.4013 0.057 Uiso calc R 1 H
H4S2 0.9519 0.3916 0.4329 0.057 Uiso calc R 1 H
C5S 0.9112(4) 0.3599(4) 0.2720(3) 0.0597(11) Uani d . 1 C
H5S1 0.9249 0.2763 0.2558 0.090 Uiso calc R 1 H
H5S2 0.9955 0.4155 0.2611 0.090 Uiso calc R 1 H
H5S3 0.8374 0.3652 0.2241 0.090 Uiso calc R 1 H
C1T 1.0981(3) 0.6806(3) 0.0803(3) 0.0374(8) Uani d . 1 C
O2T 1.0571(2) 0.6652(2) -0.0116(2) 0.0521(7) Uani d . 1 O
O3T 1.0671(3) 0.7648(3) 0.1601(2) 0.0468(7) Uani d . 1 O
H3T 1.029(5) 0.809(4) 0.145(4) 0.10(2) Uiso d . 1 H
C4T 1.1877(4) 0.6048(3) 0.1135(3) 0.0468(9) Uani d . 1 C
H4T1 1.1369 0.5189 0.0955 0.056 Uiso calc R 1 H
H4T2 1.2686 0.6099 0.0691 0.056 Uiso calc R 1 H
C5T 1.2363(4) 0.6365(4) 0.2284(3) 0.0621(12) Uani d . 1 C
H5T1 1.2872 0.7214 0.2480 0.093 Uiso calc R 1 H
H5T2 1.2960 0.5829 0.2395 0.093 Uiso calc R 1 H
H5T3 1.1579 0.6263 0.2736 0.093 Uiso calc R 1 H
C1U 0.5951(3) 0.7137(3) 0.1200(3) 0.0331(8) Uani d . 1 C
O2U 0.5695(2) 0.7875(2) 0.19782(18) 0.0417(6) Uani d . 1 O
O3U 0.5494(3) 0.7069(2) 0.02220(19) 0.0440(6) Uani d . 1 O
H3U 0.496(4) 0.757(4) 0.021(3) 0.086(16) Uiso d . 1 H
C4U 0.6782(3) 0.6226(3) 0.1251(3) 0.0442(9) Uani d . 1 C
H4U1 0.7507 0.6291 0.0730 0.053 Uiso calc R 1 H
H4U2 0.6191 0.5400 0.1026 0.053 Uiso calc R 1 H
C5U 0.7439(4) 0.6374(4) 0.2361(3) 0.0574(11) Uani d . 1 C
H5U1 0.8006 0.7198 0.2602 0.086 Uiso calc R 1 H
H5U2 0.8010 0.5777 0.2326 0.086 Uiso calc R 1 H
H5U3 0.6727 0.6243 0.2873 0.086 Uiso calc R 1 H
C1V 0.7618(3) 0.7141(3) -0.3789(3) 0.0319(8) Uani d . 1 C
O2V 0.8246(2) 0.7852(2) -0.30190(18) 0.0417(6) Uani d . 1 O
O3V 0.8021(3) 0.7075(2) -0.47843(18) 0.0410(6) Uani d . 1 O
H3V 0.876(5) 0.763(4) -0.479(4) 0.11(2) Uiso d . 1 H
C4V 0.6318(3) 0.6233(3) -0.3745(3) 0.0419(9) Uani d . 1 C
H4V1 0.6485 0.5401 -0.3985 0.050 Uiso calc R 1 H
H4V2 0.5621 0.6322 -0.4254 0.050 Uiso calc R 1 H
C5V 0.5763(4) 0.6378(4) -0.2626(3) 0.0572(11) Uani d . 1 C
H5V1 0.6443 0.6283 -0.2118 0.086 Uiso calc R 1 H
H5V2 0.4925 0.5756 -0.2645 0.086 Uiso calc R 1 H
H5V3 0.5561 0.7189 -0.2393 0.086 Uiso calc R 1 H

loop_
_atom_site_aniso_label
_atom_site_aniso_U_11
_atom_site_aniso_U_22
_atom_site_aniso_U_33
_atom_site_aniso_U_12
_atom_site_aniso_U_13
_atom_site_aniso_U_23
N1A 0.0336(15) 0.0404(17) 0.0301(16) 0.0147(13) 0.0006(12) 0.0068(13)
C2A 0.044(2) 0.048(2) 0.0270(19) 0.0148(18) 0.0026(15) 0.0027(16)
C3A 0.039(2) 0.043(2) 0.0292(19) 0.0145(16) 0.0062(15) 0.0059(16)
C4A 0.0311(18) 0.0397(19) 0.0268(18) 0.0192(15) 0.0031(14) 0.0082(15)
C5A 0.040(2) 0.041(2) 0.0266(18) 0.0118(16) -0.0037(14) 0.0062(15)
C6A 0.038(2) 0.051(2) 0.0258(18) 0.0168(17) 0.0034(15) 0.0081(16)
C7A 0.0331(18) 0.0347(19) 0.0273(18) 0.0168(15) 0.0033(14) 0.0086(15)
O8A 0.0419(14) 0.0506(15) 0.0308(14) 0.0072(11) 0.0074(11) 0.0053(11)
N9A 0.0385(18) 0.053(2) 0.0293(17) 0.0112(15) 0.0020(14) 0.0098(15)
N1B 0.0327(15) 0.0389(17) 0.0283(16) -0.0003(12) 0.0036(12) 0.0066(13)
C2B 0.0356(19) 0.042(2) 0.0260(18) 0.0049(16) 0.0013(14) 0.0008(15)
C3B 0.0333(19) 0.045(2) 0.0300(19) 0.0028(16) -0.0016(14) 0.0074(16)
C4B 0.0247(17) 0.0384(19) 0.0256(18) -0.0044(14) 0.0012(13) 0.0041(15)
C5B 0.0316(18) 0.041(2) 0.0261(18) 0.0027(15) 0.0051(14) 0.0039(15)
C6B 0.0305(18) 0.047(2) 0.0277(19) 0.0027(16) 0.0031(14) 0.0097(16)
C7B 0.0240(17) 0.040(2) 0.0267(18) 0.0002(14) 0.0046(14) 0.0058(15)
O8B 0.0443(14) 0.0561(16) 0.0298(14) 0.0148(12) -0.0054(11) 0.0060(12)
N9B 0.0369(17) 0.057(2) 0.0296(17) 0.0164(15) 0.0024(13) 0.0105(15)
C1S 0.037(2) 0.036(2) 0.041(2) 0.0110(16) -0.0024(17) 0.0075(17)
O2S 0.0603(17) 0.0601(18) 0.0367(16) 0.0011(13) 0.0122(13) 0.0086(13)
O3S 0.0406(15) 0.0520(17) 0.0380(16) 0.0037(13) 0.0121(12) 0.0123(14)
C4S 0.048(2) 0.046(2) 0.048(2) 0.0055(18) 0.0052(18) 0.0144(19)
C5S 0.051(2) 0.051(3) 0.068(3) -0.001(2) 0.015(2) 0.007(2)
C1T 0.0295(18) 0.038(2) 0.044(2) 0.0010(15) 0.0086(16) 0.0140(18)
O2T 0.0605(17) 0.0616(17) 0.0381(16) 0.0204(13) -0.0049(13) 0.0128(13)
O3T 0.0473(16) 0.0573(18) 0.0402(16) 0.0202(14) -0.0039(12) 0.0122(14)
C4T 0.041(2) 0.053(2) 0.048(2) 0.0085(18) -0.0012(17) 0.0167(19)
C5T 0.071(3) 0.062(3) 0.055(3) 0.027(2) -0.011(2) 0.005(2)
C1U 0.0280(17) 0.038(2) 0.032(2) 0.0005(15) 0.0009(14) 0.0135(16)
O2U 0.0442(14) 0.0499(15) 0.0316(14) 0.0156(12) 0.0041(11) 0.0058(12)
O3U 0.0492(15) 0.0549(17) 0.0311(14) 0.0223(14) 0.0019(11) 0.0066(12)
C4U 0.043(2) 0.044(2) 0.050(2) 0.0134(17) 0.0062(17) 0.0182(18)
C5U 0.055(3) 0.055(3) 0.069(3) 0.018(2) -0.008(2) 0.023(2)
C1V 0.0361(19) 0.038(2) 0.0297(19) 0.0199(16) 0.0084(15) 0.0135(16)
O2V 0.0384(13) 0.0551(16) 0.0276(14) 0.0075(12) 0.0012(11) 0.0042(12)
O3V 0.0427(15) 0.0500(16) 0.0279(13) 0.0070(13) 0.0062(11) 0.0070(11)
C4V 0.041(2) 0.039(2) 0.048(2) 0.0101(17) 0.0103(16) 0.0142(17)
C5V 0.051(2) 0.059(3) 0.064(3) 0.010(2) 0.023(2) 0.022(2)

loop_
_atom_type_symbol
_atom_type_description
_atom_type_scat_dispersion_real
_atom_type_scat_dispersion_imag
_atom_type_scat_source
C C 0.0033 0.0016 'International Tables Vol C Tables 4.2.6.8 and 6.1.1.4'
H H 0.0000 0.0000 'International Tables Vol C Tables 4.2.6.8 and 6.1.1.4'
N N 0.0061 0.0033 'International Tables Vol C Tables 4.2.6.8 and 6.1.1.4'
O O 0.0106 0.0060 'International Tables Vol C Tables 4.2.6.8 and 6.1.1.4'

loop_
_geom_angle_atom_site_label_1
_geom_angle_atom_site_label_2
_geom_angle_atom_site_label_3
_geom_angle
C6A N1A C2A 119.4(3)
N1A C2A C3A 121.9(3)
N1A C2A H2A 119.1
C3A C2A H2A 119.1
C4A C3A C2A 118.9(3)
C4A C3A H3A 120.5
C2A C3A H3A 120.5
C3A C4A C5A 119.2(3)
C3A C4A C7A 117.6(3)
C5A C4A C7A 123.2(3)
C4A C5A C6A 118.2(3)
C4A C5A H5A 120.9
C6A C5A H5A 120.9
N1A C6A C5A 122.4(3)
N1A C6A H6A 118.8
C5A C6A H6A 118.8
O8A C7A N9A 124.2(3)
O8A C7A C4A 118.0(3)
N9A C7A C4A 117.8(3)
C7A N9A H91A 115(3)
C7A N9A H92A 119(3)
H91A N9A H92A 126(4)
C2B N1B C6B 119.4(3)
N1B C2B C3B 122.4(3)
N1B C2B H2B 118.8
C3B C2B H2B 118.8
C4B C3B C2B 118.7(3)
C4B C3B H3B 120.6
C2B C3B H3B 120.6
C3B C4B C5B 118.9(3)
C3B C4B C7B 117.8(3)
C5B C4B C7B 123.3(3)
C4B C5B C6B 118.6(3)
C4B C5B H5B 120.7
C6B C5B H5B 120.7
N1B C6B C5B 121.9(3)
N1B C6B H6B 119.0
C5B C6B H6B 119.0
O8B C7B N9B 124.1(3)
O8B C7B C4B 118.2(3)
N9B C7B C4B 117.7(3)
C7B N9B H91B 117(3)
C7B N9B H92B 119(2)
H91B N9B H92B 123(3)
O2S C1S O3S 122.9(3)
O2S C1S C4S 122.5(3)
O3S C1S C4S 114.5(3)
C1S O3S H3S 112(3)
C5S C4S C1S 117.6(3)
C5S C4S H4S1 107.9
C1S C4S H4S1 107.9
C5S C4S H4S2 107.9
C1S C4S H4S2 107.9
H4S1 C4S H4S2 107.2
C4S C5S H5S1 109.5
C4S C5S H5S2 109.5
H5S1 C5S H5S2 109.5
C4S C5S H5S3 109.5
H5S1 C5S H5S3 109.5
H5S2 C5S H5S3 109.5
O2T C1T O3T 122.7(3)
O2T C1T C4T 122.4(3)
O3T C1T C4T 114.9(3)
C1T O3T H3T 117(4)
C5T C4T C1T 117.1(3)
C5T C4T H4T1 108.0
C1T C4T H4T1 108.0
C5T C4T H4T2 108.0
C1T C4T H4T2 108.0
H4T1 C4T H4T2 107.3
C4T C5T H5T1 109.5
C4T C5T H5T2 109.5
H5T1 C5T H5T2 109.5
C4T C5T H5T3 109.5
H5T1 C5T H5T3 109.5
H5T2 C5T H5T3 109.5
O2U C1U O3U 122.0(3)
O2U C1U C4U 124.7(3)
O3U C1U C4U 113.2(3)
C1U O3U H3U 112(3)
C1U C4U C5U 113.9(3)
C1U C4U H4U1 108.8
C5U C4U H4U1 108.8
C1U C4U H4U2 108.8
C5U C4U H4U2 108.8
H4U1 C4U H4U2 107.7
C4U C5U H5U1 109.5
C4U C5U H5U2 109.5
H5U1 C5U H5U2 109.5
C4U C5U H5U3 109.5
H5U1 C5U H5U3 109.5
H5U2 C5U H5U3 109.5
O2V C1V O3V 122.6(3)
O2V C1V C4V 125.0(3)
O3V C1V C4V 112.5(3)
C1V O3V H3V 110(3)
C1V C4V C5V 113.2(3)
C1V C4V H4V1 108.9
C5V C4V H4V1 108.9
C1V C4V H4V2 108.9
C5V C4V H4V2 108.9
H4V1 C4V H4V2 107.7
C4V C5V H5V1 109.5
C4V C5V H5V2 109.5
H5V1 C5V H5V2 109.5
C4V C5V H5V3 109.5
H5V1 C5V H5V3 109.5
H5V2 C5V H5V3 109.5

loop_
_geom_bond_atom_site_label_1
_geom_bond_atom_site_label_2
_geom_bond_distance
N1A C6A 1.318(4)
N1A C2A 1.333(4)
C2A C3A 1.396(5)
C2A H2A 0.9500
C3A C4A 1.375(4)
C3A H3A 0.9500
C4A C5A 1.383(4)
C4A C7A 1.519(4)
C5A C6A 1.404(4)
C5A H5A 0.9500
C6A H6A 0.9500
C7A O8A 1.235(4)
C7A N9A 1.315(4)
N9A H91A 0.96(3)
N9A H92A 0.91(2)
N1B C2B 1.318(4)
N1B C6B 1.321(4)
C2B C3B 1.401(4)
C2B H2B 0.9500
C3B C4B 1.375(4)
C3B H3B 0.9500
C4B C5B 1.378(4)
C4B C7B 1.518(4)
C5B C6B 1.411(4)
C5B H5B 0.9500
C6B H6B 0.9500
C7B O8B 1.236(4)
C7B N9B 1.310(4)
N9B H91B 0.93(2)
N9B H92B 0.93(2)
C1S O2S 1.194(4)
C1S O3S 1.321(4)
C1S C4S 1.501(5)
O3S H3S 0.79(4)
C4S C5S 1.485(5)
C4S H4S1 0.9900
C4S H4S2 0.9900
C5S H5S1 0.9800
C5S H5S2 0.9800
C5S H5S3 0.9800
C1T O2T 1.201(4)
C1T O3T 1.325(4)
C1T C4T 1.502(5)
O3T H3T 0.75(5)
C4T C5T 1.479(5)
C4T H4T1 0.9900
C4T H4T2 0.9900
C5T H5T1 0.9800
C5T H5T2 0.9800
C5T H5T3 0.9800
C1U O2U 1.218(4)
C1U O3U 1.307(4)
C1U C4U 1.488(5)
O3U H3U 0.87(4)
C4U C5U 1.517(5)
C4U H4U1 0.9900
C4U H4U2 0.9900
C5U H5U1 0.9800
C5U H5U2 0.9800
C5U H5U3 0.9800
C1V O2V 1.201(4)
C1V O3V 1.323(4)
C1V C4V 1.502(4)
O3V H3V 0.87(5)
C4V C5V 1.518(5)
C4V H4V1 0.9900
C4V H4V2 0.9900
C5V H5V1 0.9800
C5V H5V2 0.9800
C5V H5V3 0.9800

loop_
_geom_hbond_atom_site_label_D
_geom_hbond_atom_site_label_H
_geom_hbond_atom_site_label_A
_geom_hbond_site_symmetry_A
_geom_hbond_distance_DH
_geom_hbond_distance_HA
_geom_hbond_distance_DA
_geom_hbond_angle_DHA
_geom_hbond_publ_flag
O3S H3S O8A . 0.79(4) 1.86(4) 2.639(4) 170(4) yes
O3T H3T O8B . 0.76(5) 1.89(5) 2.639(4) 169(5) yes
O3U H3U N1B 2_675 0.87(4) 1.78(4) 2.649(4) 177(5) yes
O3V H3V N1A 1_664 0.87(5) 1.79(5) 2.657(4) 174(5) yes
N9A H91A O2S . 0.96(5) 1.92(4) 2.868(4) 170(5) yes
N9B H91B O2T . 0.93(4) 1.96(4) 2.880(4) 168(3) yes
N9A H92A O2U 2_666 0.92(3) 2.02(3) 2.901(4) 161(3) yes
N9B H92B O2V . 0.93(3) 2.01(3) 2.900(4) 160(3) yes
C2A H2A O3T 1_445 0.95 2.50 3.267(5) 138 yes
C2B H2B O3S 1_565 0.95 2.51 3.281(5) 138 yes
C5A H5A O2U 2_666 0.95 2.40 3.328(4) 167 yes
C5B H5B O2V . 0.95 2.39 3.322(4) 168 yes
C6A H6A O2V 1_446 0.95 2.73 3.348(4) 123 yes
C6B H6B O2U 2_675 0.95 2.72 3.333(4) 123 yes
C4T H4T1 O2T 2_765 0.99 2.58 3.513(5) 157 yes
C4V H4V1 O2S 1_554 0.99 2.57 3.551(4) 170 yes

loop_
_cod_related_entry_id
_cod_related_entry_database
_cod_related_entry_code
1 ChemSpider 28562094
